data_1539654
loop_
_publ_author_name
'Calestani, G.'
'Rizzoli, C.'
'Andreetti, G.D.'

_publ_section_title
;
 Synthesis and crystal structure of Y2 Ba3 Cu2 Pt O10
;
_journal_name_full 'Solid State Communications'
_journal_page_first 223
_journal_page_last 226
_journal_volume 66
_journal_year 1988
_chemical_formula_sum 'Ba3 Cu2 O10 Pt Y2'
_chemical_name_systematic 'Y2 Ba3 Cu2 Pt O10'
_space_group_IT_number 12
_symmetry_space_group_name_Hall '-C 2y'
_symmetry_space_group_name_H-M 'C 1 2/m 1'
_cell_angle_alpha 90
_cell_angle_beta 105.44
_cell_angle_gamma 90
_cell_formula_units_Z 2
_cell_length_a 12.518
_cell_length_b 5.828
_cell_length_c 7.362
_cell_volume 517.710
_citation_journal_id_ASTM SSCOA4
_cod_data_source_file Calestani_SSCOA4_1988_652.cif
_cod_data_source_block Ba3Cu2O10Pt1Y2
_cod_original_cell_volume 517.7101
_cod_original_formula_sum 'Ba3 Cu2 O10 Pt1 Y2'
_cod_database_code 1539654

loop_
_symmetry_equiv_pos_as_xyz
x,y,z
-x,y,-z
-x,-y,-z
x,-y,z
x+1/2,y+1/2,z
-x+1/2,y+1/2,-z
-x+1/2,-y+1/2,-z
x+1/2,-y+1/2,z

loop_
_atom_site_label
_atom_site_type_symbol
_atom_site_fract_x
_atom_site_fract_y
_atom_site_fract_z
_atom_site_occupancy
_atom_site_U_iso_or_equiv
O2 O-2 0.8423 0.5 0.4407 1 0.0
Cu1 Cu+2 0.0918 0.5 0.2058 1 0.0
Ba2 Ba+2 0.3495 0.5 0.4673 1 0.0
Y1 Y+3 0.6893 0 0.8733 1 0.0
Ba1 Ba+2 0 0 0 1 0.0
O1 O-2 0.983 0.72 0.2809 1 0.0
Pt1 Pt+4 0 0.5 0.5 1 0.0
O3 O-2 0.6827 0.7717 0.13 1 0.0
